data_7034971
loop_
_publ_author_name
'Bacher, Felix'
'D\"om\"ot\"or, Orsolya'
'Chugunova, Anastasia'
'Nagy, N\'ora V'
'Filipovi\'c, Lana'
'Radulovi\'c, Sini\<sa'
'Enyedy, \'Eva A'
'Arion, Vladimir B.'

_publ_section_title
;
 Strong effect of copper(ii) coordination on antiproliferative activity of
 thiosemicarbazone-piperazine and thiosemicarbazone-morpholine hybrids.
;
_journal_issue 19
_journal_name_full 'Dalton transactions (Cambridge, England : 2003)'
_journal_page_first 9071
_journal_page_last 9090
_journal_paper_doi 10.1039/c5dt01076d
_journal_volume 44
_journal_year 2015
_chemical_formula_moiety 'C17 H21 Cl Cu N6 O3 S'
_chemical_formula_sum 'C17 H21 Cl Cu N6 O3 S'
_chemical_formula_weight 488.45
_chemical_name_systematic
; 
 ? 
;
_space_group_IT_number 2
_symmetry_cell_setting triclinic
_symmetry_space_group_name_Hall '-P 1'
_symmetry_space_group_name_H-M 'P -1'
_atom_sites_solution_hydrogens geom
_atom_sites_solution_primary direct
_atom_sites_solution_secondary difmap
_audit_creation_method SHELXL-97
_audit_update_record
;
2015-03-09 deposited with the CCDC.
2015-04-13 downloaded from the CCDC.
;
_cell_angle_alpha 63.8664(17)
_cell_angle_beta 83.4075(18)
_cell_angle_gamma 73.0771(17)
_cell_formula_units_Z 2
_cell_length_a 8.0848(4)
_cell_length_b 12.1277(6)
_cell_length_c 12.3563(5)
_cell_measurement_reflns_used 9856
_cell_measurement_temperature 100(2)
_cell_measurement_theta_max 30.06
_cell_measurement_theta_min 2.63
_cell_volume 1040.45(9)
_computing_cell_refinement 'Bruker SAINT'
_computing_data_collection 'Bruker APEX2'
_computing_data_reduction 'Bruker SAINT'
_computing_molecular_graphics 'Bruker SHELXTL'
_computing_publication_material 'Bruker SHELXTL'
_computing_structure_refinement 'SHELXL-97 (Sheldrick, 2008)'
_computing_structure_solution 'SHELXS-97 (Sheldrick, 2008)'
_diffrn_ambient_temperature 100(2)
_diffrn_measured_fraction_theta_full 0.990
_diffrn_measured_fraction_theta_max 0.990
_diffrn_measurement_device_type 'Bruker D8 Venture'
_diffrn_measurement_method '\f and \w scans'
_diffrn_radiation_monochromator graphite
_diffrn_radiation_source 'fine-focus sealed tube'
_diffrn_radiation_type MoK\a
_diffrn_radiation_wavelength 0.71073
_diffrn_reflns_av_R_equivalents 0.0420
_diffrn_reflns_av_sigmaI/netI 0.0373
_diffrn_reflns_limit_h_max 11
_diffrn_reflns_limit_h_min -11
_diffrn_reflns_limit_k_max 17
_diffrn_reflns_limit_k_min -17
_diffrn_reflns_limit_l_max 17
_diffrn_reflns_limit_l_min -17
_diffrn_reflns_number 32188
_diffrn_reflns_theta_full 30.14
_diffrn_reflns_theta_max 30.14
_diffrn_reflns_theta_min 1.94
_exptl_absorpt_coefficient_mu 1.310
_exptl_absorpt_correction_T_max 0.9255
_exptl_absorpt_correction_T_min 0.8802
_exptl_absorpt_correction_type multi-scan
_exptl_absorpt_process_details SADABS
_exptl_crystal_colour green
_exptl_crystal_density_diffrn 1.559
_exptl_crystal_density_method 'not measured'
_exptl_crystal_description block
_exptl_crystal_F_000 502
_exptl_crystal_size_max 0.10
_exptl_crystal_size_mid 0.08
_exptl_crystal_size_min 0.06
_refine_diff_density_max 0.488
_refine_diff_density_min -0.521
_refine_diff_density_rms 0.081
_refine_ls_extinction_method none
_refine_ls_goodness_of_fit_ref 1.040
_refine_ls_hydrogen_treatment constr
_refine_ls_matrix_type full
_refine_ls_number_parameters 265
_refine_ls_number_reflns 6092
_refine_ls_number_restraints 0
_refine_ls_restrained_S_all 1.040
_refine_ls_R_factor_all 0.0502
_refine_ls_R_factor_gt 0.0326
_refine_ls_shift/su_max 0.001
_refine_ls_shift/su_mean 0.000
_refine_ls_structure_factor_coef Fsqd
_refine_ls_weighting_details 'calc w=1/[\s^2^(Fo^2^)+(0.0313P)^2^+0.6765P] where P=(Fo^2^+2Fc^2^)/3'
_refine_ls_weighting_scheme calc
_refine_ls_wR_factor_gt 0.0695
_refine_ls_wR_factor_ref 0.0745
_reflns_number_gt 4901
_reflns_number_total 6092
_reflns_threshold_expression >2sigma(I)
_cod_data_source_file c5dt01076d2.cif
_cod_data_source_block feba235
_cod_depositor_comments 'Adding full bibliography for 7034970--7034974.cif.'
_cod_original_cell_volume 1040.45(8)
_cod_original_sg_symbol_H-M P-1
_cod_database_code 7034971

loop_
_symmetry_equiv_pos_as_xyz
'x, y, z'
'-x, -y, -z'

loop_
_atom_site_label
_atom_site_type_symbol
_atom_site_fract_x
_atom_site_fract_y
_atom_site_fract_z
_atom_site_U_iso_or_equiv
_atom_site_adp_type
_atom_site_occupancy
_atom_site_symmetry_multiplicity
_atom_site_calc_flag
_atom_site_refinement_flags
Cu1 Cu 0.22097(2) 0.663584(19) 0.161027(19) 0.01147(6) Uani 1 1 d .
Cl1 Cl -0.00951(5) 0.64442(4) 0.08289(4) 0.01649(9) Uani 1 1 d .
S1 S 0.09305(5) 0.86834(4) 0.13340(4) 0.01511(9) Uani 1 1 d .
O1 O 0.32369(19) 0.06207(13) 0.64391(12) 0.0252(3) Uani 1 1 d .
O2 O 0.39956(17) 0.23667(13) 0.50677(13) 0.0231(3) Uani 1 1 d .
O3 O 0.20292(19) 0.57355(12) 0.35732(12) 0.0240(3) Uani 1 1 d .
N1 N 0.40213(17) 0.49464(13) 0.17494(13) 0.0114(3) Uani 1 1 d .
N2 N 0.42733(17) 0.72865(13) 0.09993(13) 0.0123(3) Uani 1 1 d .
N3 N 0.42879(18) 0.85210(13) 0.06371(14) 0.0144(3) Uani 1 1 d .
N4 N 0.26137(18) 1.04708(14) 0.04278(14) 0.0159(3) Uani 1 1 d .
H4A H 0.3518 1.0770 0.0137 0.019 Uiso 1 1 calc R
H4B H 0.1623 1.0983 0.0496 0.019 Uiso 1 1 calc R
N5 N 0.21409(18) 0.22137(14) 0.32718(13) 0.0148(3) Uani 1 1 d .
N6 N 0.2216(2) 0.59291(15) 0.53010(14) 0.0195(3) Uani 1 1 d .
C1 C 0.5545(2) 0.51890(16) 0.12450(15) 0.0130(3) Uani 1 1 d .
C2 C 0.6930(2) 0.42593(17) 0.11245(16) 0.0151(3) Uani 1 1 d .
H2 H 0.7962 0.4462 0.0750 0.018 Uiso 1 1 calc R
C3 C 0.6775(2) 0.30287(17) 0.15617(16) 0.0162(3) Uani 1 1 d .
H3 H 0.7697 0.2376 0.1480 0.019 Uiso 1 1 calc R
C4 C 0.5257(2) 0.27581(16) 0.21211(16) 0.0155(3) Uani 1 1 d .
H4 H 0.5142 0.1914 0.2449 0.019 Uiso 1 1 calc R
C5 C 0.3903(2) 0.37472(16) 0.21938(15) 0.0128(3) Uani 1 1 d .
C6 C 0.5624(2) 0.64947(16) 0.08418(15) 0.0135(3) Uani 1 1 d .
H6 H 0.6630 0.6753 0.0477 0.016 Uiso 1 1 calc R
C7 C 0.2745(2) 0.92405(16) 0.07658(15) 0.0133(3) Uani 1 1 d .
C8 C 0.2193(2) 0.35405(16) 0.27599(17) 0.0154(3) Uani 1 1 d .
H8A H 0.1954 0.3839 0.3404 0.018 Uiso 1 1 calc R
H8B H 0.1264 0.4067 0.2141 0.018 Uiso 1 1 calc R
C9 C 0.2553(2) 0.12923(16) 0.44390(16) 0.0156(3) Uani 1 1 d .
C10 C 0.2151(2) 0.02171(18) 0.45550(18) 0.0213(4) Uani 1 1 d .
H10 H 0.2295 -0.0563 0.5262 0.026 Uiso 1 1 calc R
C11 C 0.1489(3) 0.04842(18) 0.34350(19) 0.0233(4) Uani 1 1 d .
H11 H 0.1111 -0.0083 0.3244 0.028 Uiso 1 1 calc R
C12 C 0.1489(2) 0.17190(18) 0.26686(18) 0.0189(4) Uani 1 1 d .
H12 H 0.1100 0.2156 0.1852 0.023 Uiso 1 1 calc R
C13 C 0.3340(2) 0.15065(17) 0.53100(17) 0.0175(4) Uani 1 1 d .
C14 C 0.3934(3) 0.0783(2) 0.73735(19) 0.0322(5) Uani 1 1 d .
H14A H 0.5152 0.0777 0.7212 0.048 Uiso 1 1 calc R
H14B H 0.3843 0.0084 0.8158 0.048 Uiso 1 1 calc R
H14C H 0.3279 0.1598 0.7382 0.048 Uiso 1 1 calc R
C15 C 0.1815(2) 0.63752(18) 0.41557(17) 0.0196(4) Uani 1 1 d .
H15 H 0.1317 0.7268 0.3737 0.024 Uiso 1 1 calc R
C16 C 0.2014(3) 0.67772(19) 0.58771(18) 0.0240(4) Uani 1 1 d .
H16A H 0.3154 0.6826 0.6017 0.036 Uiso 1 1 calc R
H16B H 0.1434 0.6448 0.6649 0.036 Uiso 1 1 calc R
H16C H 0.1316 0.7630 0.5354 0.036 Uiso 1 1 calc R
C17 C 0.3025(4) 0.4586(2) 0.6031(2) 0.0489(8) Uani 1 1 d .
H17A H 0.3158 0.4110 0.5544 0.073 Uiso 1 1 calc R
H17B H 0.2299 0.4253 0.6724 0.073 Uiso 1 1 calc R
H17C H 0.4165 0.4488 0.6315 0.073 Uiso 1 1 calc R

loop_
_atom_site_aniso_label
_atom_site_aniso_U_11
_atom_site_aniso_U_22
_atom_site_aniso_U_33
_atom_site_aniso_U_23
_atom_site_aniso_U_13
_atom_site_aniso_U_12
Cu1 0.00877(9) 0.01110(10) 0.01325(11) -0.00338(8) -0.00019(7) -0.00367(7)
Cl1 0.00945(16) 0.01643(19) 0.0246(2) -0.00955(17) -0.00361(15) -0.00232(14)
S1 0.01147(18) 0.01222(19) 0.0187(2) -0.00365(17) 0.00074(15) -0.00395(15)
O1 0.0376(8) 0.0221(7) 0.0136(7) -0.0045(6) -0.0025(6) -0.0087(6)
O2 0.0273(7) 0.0196(7) 0.0244(7) -0.0089(6) -0.0037(6) -0.0084(6)
O3 0.0417(8) 0.0171(6) 0.0144(7) -0.0072(5) 0.0007(6) -0.0092(6)
N1 0.0101(6) 0.0132(7) 0.0108(7) -0.0045(6) -0.0015(5) -0.0033(5)
N2 0.0115(6) 0.0126(7) 0.0126(7) -0.0035(6) -0.0023(5) -0.0050(5)
N3 0.0132(6) 0.0115(7) 0.0176(8) -0.0038(6) -0.0016(5) -0.0053(5)
N4 0.0123(6) 0.0136(7) 0.0217(8) -0.0065(6) -0.0003(6) -0.0047(5)
N5 0.0158(7) 0.0127(7) 0.0155(8) -0.0048(6) 0.0018(6) -0.0058(5)
N6 0.0264(8) 0.0172(7) 0.0147(8) -0.0078(6) -0.0003(6) -0.0038(6)
C1 0.0117(7) 0.0165(8) 0.0106(8) -0.0044(7) -0.0020(6) -0.0050(6)
C2 0.0121(7) 0.0187(8) 0.0149(9) -0.0083(7) -0.0002(6) -0.0031(6)
C3 0.0143(7) 0.0169(8) 0.0175(9) -0.0095(7) -0.0021(7) 0.0002(6)
C4 0.0178(8) 0.0130(8) 0.0151(9) -0.0057(7) -0.0017(7) -0.0032(6)
C5 0.0136(7) 0.0152(8) 0.0097(8) -0.0047(6) -0.0026(6) -0.0038(6)
C6 0.0102(7) 0.0159(8) 0.0142(8) -0.0049(7) -0.0015(6) -0.0052(6)
C7 0.0140(7) 0.0151(8) 0.0102(8) -0.0031(6) -0.0032(6) -0.0058(6)
C8 0.0142(7) 0.0115(8) 0.0176(9) -0.0034(7) 0.0008(6) -0.0043(6)
C9 0.0180(8) 0.0144(8) 0.0132(9) -0.0047(7) 0.0018(6) -0.0054(6)
C10 0.0269(9) 0.0155(8) 0.0208(10) -0.0056(8) 0.0038(8) -0.0093(7)
C11 0.0291(10) 0.0202(9) 0.0264(11) -0.0118(8) 0.0019(8) -0.0127(8)
C12 0.0191(8) 0.0220(9) 0.0196(9) -0.0109(8) 0.0007(7) -0.0083(7)
C13 0.0184(8) 0.0140(8) 0.0170(9) -0.0060(7) -0.0013(7) -0.0003(7)
C14 0.0443(13) 0.0308(11) 0.0180(11) -0.0100(9) -0.0066(9) -0.0035(10)
C15 0.0255(9) 0.0151(8) 0.0168(9) -0.0054(7) -0.0015(7) -0.0051(7)
C16 0.0295(10) 0.0266(10) 0.0216(10) -0.0149(9) -0.0007(8) -0.0077(8)
C17 0.093(2) 0.0215(11) 0.0193(12) -0.0080(9) -0.0152(13) 0.0082(12)

loop_
_atom_type_symbol
_atom_type_description
_atom_type_scat_dispersion_real
_atom_type_scat_dispersion_imag
_atom_type_scat_source
C C 0.0033 0.0016 'International Tables Vol C Tables 4.2.6.8 and 6.1.1.4'
H H 0.0000 0.0000 'International Tables Vol C Tables 4.2.6.8 and 6.1.1.4'
Cl Cl 0.1484 0.1585 'International Tables Vol C Tables 4.2.6.8 and 6.1.1.4'
Cu Cu 0.3201 1.2651 'International Tables Vol C Tables 4.2.6.8 and 6.1.1.4'
N N 0.0061 0.0033 'International Tables Vol C Tables 4.2.6.8 and 6.1.1.4'
O O 0.0106 0.0060 'International Tables Vol C Tables 4.2.6.8 and 6.1.1.4'
S S 0.1246 0.1234 'International Tables Vol C Tables 4.2.6.8 and 6.1.1.4'

loop_
_geom_angle_atom_site_label_1
_geom_angle_atom_site_label_2
_geom_angle_atom_site_label_3
_geom_angle
N2 Cu1 N1 80.48(6)
N2 Cu1 O3 114.80(6)
N1 Cu1 O3 87.55(5)
N2 Cu1 S1 83.13(4)
N1 Cu1 S1 163.45(4)
O3 Cu1 S1 97.27(4)
N2 Cu1 Cl1 137.78(4)
N1 Cu1 Cl1 98.97(4)
O3 Cu1 Cl1 107.32(4)
S1 Cu1 Cl1 94.701(16)
C7 S1 Cu1 95.99(6)
C13 O1 C14 115.00(16)
C15 O3 Cu1 120.36(12)
C5 N1 C1 118.17(14)
C5 N1 Cu1 131.53(11)
C1 N1 Cu1 110.27(11)
C6 N2 N3 119.34(14)
C6 N2 Cu1 115.92(11)
N3 N2 Cu1 124.43(11)
C7 N3 N2 111.80(13)
C7 N4 H4A 120.0
C7 N4 H4B 120.0
H4A N4 H4B 120.0
C12 N5 C9 108.44(14)
C12 N5 C8 123.44(15)
C9 N5 C8 127.83(15)
C15 N6 C16 121.28(16)
C15 N6 C17 122.28(17)
C16 N6 C17 116.21(17)
N1 C1 C2 122.62(15)
N1 C1 C6 115.45(15)
C2 C1 C6 121.94(15)
C3 C2 C1 118.58(15)
C3 C2 H2 120.7
C1 C2 H2 120.7
C2 C3 C4 119.35(16)
C2 C3 H3 120.3
C4 C3 H3 120.3
C3 C4 C5 118.98(16)
C3 C4 H4 120.5
C5 C4 H4 120.5
N1 C5 C4 122.22(15)
N1 C5 C8 115.45(14)
C4 C5 C8 122.32(15)
N2 C6 C1 117.24(14)
N2 C6 H6 121.4
C1 C6 H6 121.4
N4 C7 N3 116.67(15)
N4 C7 S1 118.71(13)
N3 C7 S1 124.62(13)
N5 C8 C5 113.66(14)
N5 C8 H8A 108.8
C5 C8 H8A 108.8
N5 C8 H8B 108.8
C5 C8 H8B 108.8
H8A C8 H8B 107.7
C10 C9 N5 107.96(16)
C10 C9 C13 129.85(17)
N5 C9 C13 122.14(15)
C9 C10 C11 107.53(17)
C9 C10 H10 126.2
C11 C10 H10 126.2
C12 C11 C10 107.19(17)
C12 C11 H11 126.4
C10 C11 H11 126.4
N5 C12 C11 108.88(17)
N5 C12 H12 125.6
C11 C12 H12 125.6
O2 C13 O1 123.60(17)
O2 C13 C9 125.33(17)
O1 C13 C9 111.08(15)
O1 C14 H14A 109.5
O1 C14 H14B 109.5
H14A C14 H14B 109.5
O1 C14 H14C 109.5
H14A C14 H14C 109.5
H14B C14 H14C 109.5
O3 C15 N6 125.84(18)
O3 C15 H15 117.1
N6 C15 H15 117.1
N6 C16 H16A 109.5
N6 C16 H16B 109.5
H16A C16 H16B 109.5
N6 C16 H16C 109.5
H16A C16 H16C 109.5
H16B C16 H16C 109.5
N6 C17 H17A 109.5
N6 C17 H17B 109.5
H17A C17 H17B 109.5
N6 C17 H17C 109.5
H17A C17 H17C 109.5
H17B C17 H17C 109.5

loop_
_geom_bond_atom_site_label_1
_geom_bond_atom_site_label_2
_geom_bond_distance
Cu1 N2 1.9820(13)
Cu1 N1 2.0912(14)
Cu1 O3 2.1852(13)
Cu1 S1 2.2785(5)
Cu1 Cl1 2.3069(4)
S1 C7 1.7387(17)
O1 C13 1.346(2)
O1 C14 1.451(2)
O2 C13 1.212(2)
O3 C15 1.239(2)
N1 C5 1.339(2)
N1 C1 1.366(2)
N2 C6 1.287(2)
N2 N3 1.3641(19)
N3 C7 1.337(2)
N4 C7 1.335(2)
N4 H4A 0.8800
N4 H4B 0.8800
N5 C12 1.364(2)
N5 C9 1.383(2)
N5 C8 1.459(2)
N6 C15 1.315(2)
N6 C16 1.453(2)
N6 C17 1.455(3)
C1 C2 1.386(2)
C1 C6 1.455(2)
C2 C3 1.385(2)
C2 H2 0.9500
C3 C4 1.390(2)
C3 H3 0.9500
C4 C5 1.398(2)
C4 H4 0.9500
C5 C8 1.513(2)
C6 H6 0.9500
C8 H8A 0.9900
C8 H8B 0.9900
C9 C10 1.378(2)
C9 C13 1.459(3)
C10 C11 1.408(3)
C10 H10 0.9500
C11 C12 1.375(3)
C11 H11 0.9500
C12 H12 0.9500
C14 H14A 0.9800
C14 H14B 0.9800
C14 H14C 0.9800
C15 H15 0.9500
C16 H16A 0.9800
C16 H16B 0.9800
C16 H16C 0.9800
C17 H17A 0.9800
C17 H17B 0.9800
C17 H17C 0.9800

loop_
_geom_torsion_atom_site_label_1
_geom_torsion_atom_site_label_2
_geom_torsion_atom_site_label_3
_geom_torsion_atom_site_label_4
_geom_torsion
N2 Cu1 S1 C7 1.36(7)
N1 Cu1 S1 C7 9.44(16)
O3 Cu1 S1 C7 115.60(7)
Cl1 Cu1 S1 C7 -136.24(6)
N2 Cu1 O3 C15 65.99(16)
N1 Cu1 O3 C15 144.33(15)
S1 Cu1 O3 C15 -19.78(15)
Cl1 Cu1 O3 C15 -117.04(14)
N2 Cu1 N1 C5 175.78(16)
O3 Cu1 N1 C5 60.13(15)
S1 Cu1 N1 C5 167.65(11)
Cl1 Cu1 N1 C5 -47.02(15)
N2 Cu1 N1 C1 -6.61(11)
O3 Cu1 N1 C1 -122.26(12)
S1 Cu1 N1 C1 -14.7(2)
Cl1 Cu1 N1 C1 130.59(11)
N1 Cu1 N2 C6 7.15(12)
O3 Cu1 N2 C6 89.96(13)
S1 Cu1 N2 C6 -175.18(13)
Cl1 Cu1 N2 C6 -85.74(13)
N1 Cu1 N2 N3 -179.41(14)
O3 Cu1 N2 N3 -96.61(13)
S1 Cu1 N2 N3 -1.74(12)
Cl1 Cu1 N2 N3 87.69(14)
C6 N2 N3 C7 174.47(15)
Cu1 N2 N3 C7 1.2(2)
C5 N1 C1 C2 3.3(2)
Cu1 N1 C1 C2 -174.71(13)
C5 N1 C1 C6 -176.62(15)
Cu1 N1 C1 C6 5.41(18)
N1 C1 C2 C3 -1.7(3)
C6 C1 C2 C3 178.15(16)
C1 C2 C3 C4 -1.0(3)
C2 C3 C4 C5 2.0(3)
C1 N1 C5 C4 -2.1(2)
Cu1 N1 C5 C4 175.32(12)
C1 N1 C5 C8 178.89(15)
Cu1 N1 C5 C8 -3.7(2)
C3 C4 C5 N1 -0.4(3)
C3 C4 C5 C8 178.46(16)
N3 N2 C6 C1 179.90(14)
Cu1 N2 C6 C1 -6.3(2)
N1 C1 C6 N2 0.2(2)
C2 C1 C6 N2 -179.65(16)
N2 N3 C7 N4 -179.49(14)
N2 N3 C7 S1 0.4(2)
Cu1 S1 C7 N4 178.48(13)
Cu1 S1 C7 N3 -1.44(16)
C12 N5 C8 C5 -95.60(19)
C9 N5 C8 C5 91.2(2)
N1 C5 C8 N5 -177.86(14)
C4 C5 C8 N5 3.2(2)
C12 N5 C9 C10 0.0(2)
C8 N5 C9 C10 174.01(16)
C12 N5 C9 C13 177.82(16)
C8 N5 C9 C13 -8.2(3)
N5 C9 C10 C11 0.3(2)
C13 C9 C10 C11 -177.25(18)
C9 C10 C11 C12 -0.5(2)
C9 N5 C12 C11 -0.4(2)
C8 N5 C12 C11 -174.67(15)
C10 C11 C12 N5 0.6(2)
C14 O1 C13 O2 1.6(3)
C14 O1 C13 C9 -177.96(16)
C10 C9 C13 O2 162.75(19)
N5 C9 C13 O2 -14.5(3)
C10 C9 C13 O1 -17.7(3)
N5 C9 C13 O1 165.08(15)
Cu1 O3 C15 N6 -157.23(15)
C16 N6 C15 O3 175.92(18)
C17 N6 C15 O3 1.6(3)
